data_4341894
loop_
_publ_author_name
'Park, Jesse G.'
'Jeon, Ie-Rang'
'Harris, T. David'

_publ_section_title
;
 Electronic Effects of Ligand Substitution on Spin Crossover in a Series
 of Diiminoquinonoid-Bridged Fe(II)2 Complexes.
;
_journal_issue 1
_journal_name_full 'Inorganic chemistry'
_journal_page_first 359
_journal_page_last 369
_journal_paper_doi 10.1021/ic5025586
_journal_volume 54
_journal_year 2015
_chemical_formula_moiety '2(C32 H12 B F24), C54 H46 F2 Fe2 N10 O2'
_chemical_formula_sum 'C134 H110 B2 F50 Fe2 N10 O6'
_chemical_formula_weight 3039.63
_chemical_name_systematic
;
 ?
;
_space_group_crystal_system triclinic
_space_group_IT_number 2
_space_group_name_Hall '-P 1'
_space_group_name_H-M_alt 'P -1'
_symmetry_space_group_name_Hall '-P 1'
_symmetry_space_group_name_H-M 'P -1'
_atom_sites_solution_hydrogens geom
_atom_sites_solution_primary direct
_audit_creation_date 2014-10-02
_audit_creation_method
;
Olex2 1.2
(compiled 2014.09.19 svn.r3010 for OlexSys, GUI svn.r4874)
;
_cell_angle_alpha 87.114(2)
_cell_angle_beta 76.7170(10)
_cell_angle_gamma 77.569(2)
_cell_formula_units_Z 1
_cell_length_a 12.2877(5)
_cell_length_b 16.8312(7)
_cell_length_c 17.7318(8)
_cell_measurement_reflns_used 9861
_cell_measurement_temperature 225(2)
_cell_measurement_theta_max 65.13
_cell_measurement_theta_min 3.71
_cell_volume 3485.4(3)
_computing_molecular_graphics 'Olex2 (Dolomanov et al., 2009)'
_computing_publication_material 'Olex2 (Dolomanov et al., 2009)'
_computing_structure_refinement 'ShelXL (Sheldrick, 2008)'
_computing_structure_solution 'ShelXS (Sheldrick, 2008)'
_diffrn_ambient_temperature 224.99
_diffrn_detector 'Bruker APEX2 area detector'
_diffrn_detector_area_resol_mean 7.9
_diffrn_detector_type 'CCD area detector'
_diffrn_measured_fraction_theta_full 0.931
_diffrn_measured_fraction_theta_max 0.984
_diffrn_measurement_device 'three-circle diffractometer'
_diffrn_measurement_device_type 'Bruker SMART APEX2 area detector'
_diffrn_measurement_method '\w and \f scans'
_diffrn_radiation_monochromator 'mirror optics'
_diffrn_radiation_probe x-ray
_diffrn_radiation_type CuK\a
_diffrn_radiation_wavelength 1.54178
_diffrn_reflns_av_R_equivalents 0.0190
_diffrn_reflns_av_unetI/netI 0.0240
_diffrn_reflns_Laue_measured_fraction_full 0.931
_diffrn_reflns_Laue_measured_fraction_max 0.984
_diffrn_reflns_limit_h_max 14
_diffrn_reflns_limit_h_min -13
_diffrn_reflns_limit_k_max 19
_diffrn_reflns_limit_k_min -19
_diffrn_reflns_limit_l_max 18
_diffrn_reflns_limit_l_min -20
_diffrn_reflns_number 27225
_diffrn_reflns_point_group_measured_fraction_full 0.931
_diffrn_reflns_point_group_measured_fraction_max 0.984
_diffrn_reflns_theta_full 67.679
_diffrn_reflns_theta_max 65.236
_diffrn_reflns_theta_min 3.712
_diffrn_source 'microfocus sealed X-ray tube'
_diffrn_source_type 'Incoatec I\ms'
_diffrn_standards_number 0
_exptl_absorpt_coefficient_mu 2.773
_exptl_absorpt_correction_T_max 0.7526
_exptl_absorpt_correction_T_min 0.5255
_exptl_absorpt_correction_type empirical
_exptl_absorpt_process_details
;
SADABS-2012/1 (Bruker,2012) was used for absorption correction.
wR2(int) was 0.1071 before and 0.0321 after correction.
The Ratio of minimum to maximum transmission is 0.6982.
The \l/2 correction factor is 0.0015.
;
_exptl_crystal_colour 'clear greenish brown'
_exptl_crystal_colour_lustre clear
_exptl_crystal_colour_modifier greenish
_exptl_crystal_colour_primary brown
_exptl_crystal_density_diffrn 1.448
_exptl_crystal_description block
_exptl_crystal_F_000 1544
_exptl_crystal_size_max 0.46
_exptl_crystal_size_mid 0.18
_exptl_crystal_size_min 0.18
_refine_diff_density_max 0.827
_refine_diff_density_min -0.676
_refine_diff_density_rms 0.063
_refine_ls_extinction_method none
_refine_ls_goodness_of_fit_ref 1.105
_refine_ls_hydrogen_treatment constr
_refine_ls_matrix_type full
_refine_ls_number_parameters 905
_refine_ls_number_reflns 11734
_refine_ls_number_restraints 18
_refine_ls_restrained_S_all 1.127
_refine_ls_R_factor_all 0.0708
_refine_ls_R_factor_gt 0.0649
_refine_ls_shift/su_max 0.001
_refine_ls_shift/su_mean 0.000
_refine_ls_structure_factor_coef Fsqd
_refine_ls_weighting_details 'w=1/[\s^2^(Fo^2^)+(0.1308P)^2^+1.4656P] where P=(Fo^2^+2Fc^2^)/3'
_refine_ls_weighting_scheme calc
_refine_ls_wR_factor_gt 0.1967
_refine_ls_wR_factor_ref 0.2056
_reflns_Friedel_coverage 0.000
_reflns_number_gt 10478
_reflns_number_total 11734
_reflns_threshold_expression 'I > 2\s(I)'
_cod_data_source_file ic5025586_si_002.cif
_cod_data_source_block compound_4_225k
_cod_depositor_comments 'Adding full bibliography for 4341887--4341894.cif.'
_cod_database_code 4341894
_shelxl_version_number 2013-4
_shelx_space_group_comment
;
The symmetry employed for this shelxl refinement is uniquely defined
by the following loop, which should always be used as a source of
symmetry information in preference to the above space-group names.
They are only intended as comments.
;
_olex2_refinement_description
;
1. Others
 Fixed Uiso: H12(0.055) H17(0.055) H21(0.055) H24(0.058) H25(0.056) H26(0.057)
 H32(0.063) H33(0.065) H34(0.064) H37(0.066) H53(0.073) H58(0.083) H45A(0.08)
 H45B(0.08) H46(0.068) H48(0.085) H52(0.082) H54(0.087) H55(0.099) H56(0.078)
 H59(0.081) H61A(0.082) H61B(0.082) H63(0.085) H64(0.078) H65A(0.094)
 H65B(0.094) H69(0.091) H72(0.106) H73(0.095) H75(0.119) H83(0.13) H85(0.125)
 H88(0.123) H91(0.106)
 Fixed X: H12(1.1031) H17(1.1324) H21(0.7661) H24(1.2861) H25(1.3913)
 H26(0.927) H32(1.128) H33(1.4575) H34(1.2589) H37(1.0045) H53(1.2945)
 H58(1.1066) H45A(1.1256) H45B(1.1324) H46(1.4933) H48(1.1784) H52(1.4705)
 H54(1.328) H55(1.4559) H56(1.6583) H59(1.2024) H61A(1.3173) H61B(1.284)
 H63(1.4604) H64(1.2156) H65A(1.2047) H65B(1.1429) H69(1.7567) H72(1.1034)
 H73(1.6573) H75(0.9802) H83(1.1848) H85(1.3616) H88(0.8953) H91(1.0043)
 Fixed Y: H12(-0.0535) H17(-0.0931) H21(-0.0078) H24(-0.1663) H25(-0.2458)
 H26(-0.2305) H32(-0.3528) H33(-0.0946) H34(-0.3801) H37(-0.2168) H53(-0.3281)
 H58(-0.4384) H45A(0.2635) H45B(0.3502) H46(0.0074) H48(0.0479) H52(-0.0683)
 H54(-0.0147) H55(0.2553) H56(0.17) H59(0.1732) H61A(0.3675) H61B(0.344)
 H63(0.3622) H64(0.1145) H65A(0.2482) H65B(0.2066) H69(0.2198) H72(0.4114)
 H73(0.3171) H75(0.0717) H83(0.4297) H85(0.3513) H88(0.1451) H91(0.1953)
 Fixed Z: H12(0.1913) H17(0.0467) H21(0.2912) H24(0.2413) H25(0.1144)
 H26(0.2061) H32(0.2502) H33(-0.0656) H34(0.1203) H37(0.0589) H53(0.4161) H58(-
 0.0413) H45A(0.3891) H45B(0.3513) H46(0.2734) H48(0.3855) H52(0.1757)
 H54(0.1092) H55(0.4924) H56(0.2627) H59(0.5661) H61A(0.2916) H61B(0.2159)
 H63(0.1251) H64(0.1414) H65A(0.207) H65B(0.2819) H69(0.1503) H72(0.4828)
 H73(0.0791) H75(0.4319) H83(0.5828) H85(0.5892) H88(0.5437) H91(0.6106)
;
_olex2_computing_structure_refinement_long 'ShelXL (Sheldrick, 2008)'
_olex2_computing_structure_solution_long 'ShelXS (Sheldrick, 2008)'
_olex2_submission_special_instructions 'No special instructions were received'

loop_
_space_group_symop_operation_xyz
'x, y, z'
'-x, -y, -z'

loop_
_atom_site_label
_atom_site_type_symbol
_atom_site_fract_x
_atom_site_fract_y
_atom_site_fract_z
_atom_site_U_iso_or_equiv
_atom_site_adp_type
_atom_site_occupancy
_atom_site_site_symmetry_order
_atom_site_calc_flag
_atom_site_refinement_flags_posn
_atom_site_refinement_flags_occupancy
_atom_site_disorder_assembly
_atom_site_disorder_group
F7 F 0.73564(18) -0.22559(14) 0.30634(16) 0.0868(7) Uani 1 1 d . . . .
F8 F 0.64189(18) -0.10523(17) 0.32502(17) 0.0985(9) Uani 1 1 d . . . .
F9 F 1.0671(5) -0.4247(4) 0.3868(6) 0.227(4) Uani 1 1 d . . . .
F10 F 0.6777(2) -0.1583(2) 0.21439(14) 0.0973(8) Uani 1 1 d . . . .
F15 F 1.03394(18) 0.07474(15) 0.27704(17) 0.0880(7) Uani 1 1 d . . . .
F29 F 0.8532(2) 0.10782(14) 0.30471(19) 0.1024(9) Uani 1 1 d . . . .
F42 F 0.9470(4) 0.10947(16) 0.18858(18) 0.1235(12) Uani 1 1 d . . . .
F66 F 1.2555(4) -0.5449(2) 0.0969(2) 0.1460(15) Uani 1 1 d . . . .
F70 F 1.2537(4) -0.5506(2) -0.0179(3) 0.1546(16) Uani 1 1 d . . . .
F76 F 0.9888(7) -0.2554(6) -0.1022(5) 0.311(6) Uani 1 1 d . . . .
F77 F 1.3762(3) -0.5000(2) 0.0146(4) 0.210(3) Uani 1 1 d . . . .
F79 F 0.9341(5) -0.3569(3) -0.0785(3) 0.194(2) Uani 1 1 d . . . .
F87 F 0.8636(5) -0.2637(6) -0.0115(4) 0.280(5) Uani 1 1 d . . . .
C9 C 0.9358(2) -0.01882(17) 0.24273(16) 0.0446(6) Uani 1 1 d . . . .
C12 C 1.0345(2) -0.07231(17) 0.20618(16) 0.0458(6) Uani 1 1 d . . . .
H12 H 1.1031 -0.0535 0.1913 0.055 Uiso 1 1 calc R . . .
C13 C 1.2020(2) -0.25434(16) 0.23078(16) 0.0447(6) Uani 1 1 d . . . .
C14 C 1.2458(2) -0.17544(16) 0.09305(16) 0.0431(6) Uani 1 1 d . . . .
C17 C 1.2109(2) -0.11460(17) 0.04150(16) 0.0457(6) Uani 1 1 d . . . .
H17 H 1.1324 -0.0931 0.0467 0.055 Uiso 1 1 calc R . . .
C18 C 0.7227(2) -0.15303(19) 0.27400(18) 0.0535(7) Uani 1 1 d . . . .
C19 C 1.0354(2) -0.15284(16) 0.19086(15) 0.0434(6) Uani 1 1 d . . . .
C20 C 1.2985(2) -0.2396(2) 0.33355(18) 0.0540(7) Uani 1 1 d . . . .
C21 C 0.8330(2) -0.04381(18) 0.26621(15) 0.0460(6) Uani 1 1 d . . . .
H21 H 0.7661 -0.0078 0.2912 0.055 Uiso 1 1 calc R . . .
C22 C 0.8321(2) -0.12337(18) 0.25173(16) 0.0455(6) Uani 1 1 d . . . .
C23 C 1.4422(2) -0.1757(2) 0.02346(17) 0.0518(7) Uani 1 1 d . . . .
C24 C 1.2651(2) -0.21352(18) 0.26531(17) 0.0482(6) Uani 1 1 d . . . .
H24 H 1.2861 -0.1663 0.2413 0.058 Uiso 1 1 calc R . . .
C25 C 1.3639(2) -0.20469(18) 0.08147(16) 0.0468(6) Uani 1 1 d . . . .
H25 H 1.3913 -0.2458 0.1144 0.056 Uiso 1 1 calc R . . .
C26 C 0.9308(2) -0.17664(18) 0.21498(17) 0.0473(6) Uani 1 1 d . . . .
H26 H 0.9270 -0.2305 0.2061 0.057 Uiso 1 1 calc R . . .
C27 C 1.1328(2) -0.28743(17) 0.10115(16) 0.0471(6) Uani 1 1 d . . . .
C30 C 1.2880(3) -0.08515(18) -0.01659(16) 0.0497(6) Uani 1 1 d . . . .
C32 C 1.1723(3) -0.32366(19) 0.27025(17) 0.0528(7) Uani 1 1 d . . . .
H32 H 1.1280 -0.3528 0.2502 0.063 Uiso 1 1 calc R . . .
C33 C 1.4050(3) -0.1150(2) -0.02631(17) 0.0544(7) Uani 1 1 d . . . .
H33 H 1.4575 -0.0946 -0.0656 0.065 Uiso 1 1 calc R . . .
C34 C 1.2031(3) -0.36500(19) 0.09089(18) 0.0534(7) Uani 1 1 d . . . .
H34 H 1.2589 -0.3801 0.1203 0.064 Uiso 1 1 calc R . . .
C37 C 1.0533(3) -0.2685(2) 0.05443(19) 0.0550(7) Uani 1 1 d . . . .
H37 H 1.0045 -0.2168 0.0589 0.066 Uiso 1 1 calc R . . .
C43 C 1.2067(3) -0.3503(2) 0.33815(19) 0.0608(8) Uani 1 1 d . . . .
C44 C 0.9415(3) 0.0673(2) 0.2536(2) 0.0586(7) Uani 1 1 d . . . .
C50 C 1.1936(3) -0.4204(2) 0.0390(2) 0.0631(8) Uani 1 1 d . . . .
C51 C 1.0439(3) -0.3233(2) 0.0017(2) 0.0659(8) Uani 1 1 d . . . .
C53 C 1.2706(3) -0.3093(2) 0.37045(18) 0.0606(8) Uani 1 1 d . . . .
H53 H 1.2945 -0.3281 0.4161 0.073 Uiso 1 1 calc R . . .
C57 C 1.2446(3) -0.0187(2) -0.0681(2) 0.0663(9) Uani 1 1 d . . . .
C58 C 1.1136(3) -0.4007(2) -0.0063(2) 0.0692(9) Uani 1 1 d . . . .
H58 H 1.1066 -0.4384 -0.0413 0.083 Uiso 1 1 calc R . . .
C60 C 1.3675(3) -0.1935(3) 0.3670(2) 0.0735(10) Uani 1 1 d . . . .
C62 C 1.5662(3) -0.2085(3) 0.01502(18) 0.0636(8) Uani 1 1 d . . . .
C82 C 1.1775(5) -0.4267(3) 0.3760(3) 0.0886(13) Uani 1 1 d . . . .
C90 C 1.2721(5) -0.5022(3) 0.0323(3) 0.0899(13) Uani 1 1 d . . . .
C92 C 0.9594(4) -0.2988(3) -0.0476(3) 0.0928(13) Uani 1 1 d . . . .
B39 B 1.1537(2) -0.21774(19) 0.15456(18) 0.0444(6) Uani 1 1 d . . . .
F2 F 1.1418(10) -0.005(2) -0.0682(18) 0.119(8) Uani 0.45(5) 1 d . P A 1
F3 F 1.296(3) -0.0371(16) -0.1432(9) 0.110(8) Uani 0.36(4) 1 d . P A 1
F4 F 1.262(5) 0.0510(10) -0.052(2) 0.160(13) Uani 0.56(6) 1 d . P A 1
F5 F 1.2273(12) -0.4894(3) 0.3435(7) 0.179(8) Uani 0.68(2) 1 d . P B 1
F6 F 1.1668(11) -0.4293(4) 0.4503(3) 0.157(5) Uani 0.702(17) 1 d . P B 1
F49 F 1.6187(4) -0.2385(4) -0.0558(3) 0.1017(8) Uani 0.517(3) 1 d . P C 1
F67 F 1.398(3) -0.2270(18) 0.4257(15) 0.184(10) Uani 0.47(3) 1 d . P D 1
F71 F 1.3160(12) -0.1192(10) 0.3783(12) 0.130(6) Uani 0.47(3) 1 d . P D 1
F78 F 1.5939(4) -0.2609(4) 0.0665(3) 0.1017(8) Uani 0.517(3) 1 d . P C 1
F81 F 1.4600(13) -0.1861(16) 0.3138(8) 0.124(5) Uani 0.47(3) 1 d . P D 1
F84 F 1.6222(4) -0.1464(3) 0.0202(3) 0.1017(8) Uani 0.517(3) 1 d . P C 1
F5A F 1.151(3) -0.4729(12) 0.3360(11) 0.152(13) Uani 0.32(2) 1 d . P B 2
F2A F 1.1515(16) -0.0320(15) -0.0873(11) 0.122(5) Uani 0.55(5) 1 d . P A 2
F3A F 1.3136(10) -0.0072(16) -0.1298(12) 0.135(7) Uani 0.64(4) 1 d . P A 2
F4A F 1.195(2) 0.0492(15) -0.0262(10) 0.117(6) Uani 0.44(6) 1 d . P A 2
F6A F 1.2654(12) -0.4692(11) 0.4066(14) 0.126(9) Uani 0.298(17) 1 d . P B 2
F49A F 1.6312(5) -0.1970(4) -0.0496(3) 0.1017(8) Uani 0.483(3) 1 d . P C 2
F67A F 1.3538(18) -0.1155(7) 0.3516(10) 0.126(6) Uani 0.53(3) 1 d . P D 2
F71A F 1.3429(12) -0.1928(10) 0.4435(5) 0.112(4) Uani 0.53(3) 1 d . P D 2
F78A F 1.6031(4) -0.1957(4) 0.0754(3) 0.1017(8) Uani 0.483(3) 1 d . P C 2
F81A F 1.4776(7) -0.2232(10) 0.3484(14) 0.129(5) Uani 0.53(3) 1 d . P D 2
F84A F 1.5857(4) -0.2961(4) 0.0184(4) 0.1017(8) Uani 0.483(3) 1 d . P C 2
Fe1 Fe 1.40147(4) 0.17511(3) 0.35241(2) 0.04910(16) Uani 1 1 d . . . .
F1 F 1.71914(14) 0.02397(11) 0.44081(10) 0.0569(4) Uani 1 1 d . . . .
O2 O 1.54087(17) 0.11056(13) 0.38399(12) 0.0532(5) Uani 1 1 d . . . .
N3 N 1.3297(2) 0.09710(14) 0.44286(13) 0.0473(5) Uani 1 1 d . . . .
N4 N 1.3732(2) 0.10364(15) 0.26479(14) 0.0502(5) Uani 1 1 d . . . .
N5 N 1.5054(2) 0.23424(15) 0.26091(15) 0.0546(6) Uani 1 1 d . . . .
N6 N 1.2652(2) 0.26102(16) 0.30139(16) 0.0585(6) Uani 1 1 d . . . .
N28 N 1.3338(3) 0.27473(17) 0.43353(16) 0.0641(7) Uani 1 1 d . . . .
C2 C 1.5259(2) 0.05775(16) 0.43880(15) 0.0439(6) Uani 1 1 d . . . .
C3 C 1.4055(2) 0.04744(16) 0.47294(14) 0.0433(6) Uani 1 1 d . . . .
C4 C 1.6118(2) 0.01205(17) 0.46879(15) 0.0443(6) Uani 1 1 d . . . .
C31 C 1.2922(2) 0.1345(2) 0.22591(17) 0.0537(7) Uani 1 1 d . . . .
C35 C 1.2097(3) 0.10648(18) 0.47216(17) 0.0517(7) Uani 1 1 d . . . .
C38 C 1.4480(3) 0.29090(18) 0.22073(18) 0.0565(7) Uani 1 1 d . . . .
C40 C 1.2313(3) 0.31987(19) 0.4312(2) 0.0662(9) Uani 1 1 d . . . .
C45 C 1.1775(3) 0.3001(2) 0.3684(2) 0.0669(9) Uani 1 1 d . . . .
H45A H 1.1256 0.2635 0.3891 0.080 Uiso 1 1 calc R . . .
H45B H 1.1324 0.3502 0.3513 0.080 Uiso 1 1 calc R . . .
C46 C 1.4368(3) 0.02925(19) 0.24579(19) 0.0568(7) Uani 1 1 d . . . .
H46 H 1.4933 0.0074 0.2734 0.068 Uiso 1 1 calc R . . .
C48 C 1.1439(3) 0.0774(3) 0.4315(2) 0.0709(9) Uani 1 1 d . . . .
H48 H 1.1784 0.0479 0.3855 0.085 Uiso 1 1 calc R . . .
C52 C 1.4236(3) -0.0165(2) 0.1881(2) 0.0685(9) Uani 1 1 d . . . .
H52 H 1.4705 -0.0683 0.1757 0.082 Uiso 1 1 calc R . . .
C54 C 1.3398(3) 0.0154(3) 0.1488(2) 0.0721(10) Uani 1 1 d . . . .
H54 H 1.3280 -0.0147 0.1092 0.087 Uiso 1 1 calc R . . .
C55 C 1.3831(5) 0.2864(3) 0.4909(2) 0.0828(11) Uani 1 1 d . . . .
H55 H 1.4559 0.2553 0.4924 0.099 Uiso 1 1 calc R . . .
C56 C 1.6177(3) 0.2095(2) 0.2342(2) 0.0653(8) Uani 1 1 d . . . .
H56 H 1.6583 0.1700 0.2627 0.078 Uiso 1 1 calc R . . .
C59 C 1.1580(3) 0.1518(2) 0.5388(2) 0.0673(8) Uani 1 1 d . . . .
H59 H 1.2024 0.1732 0.5661 0.081 Uiso 1 1 calc R . . .
C61 C 1.3237(3) 0.3223(2) 0.2570(2) 0.0684(9) Uani 1 1 d . . . .
H61A H 1.3173 0.3675 0.2916 0.082 Uiso 1 1 calc R . . .
H61B H 1.2840 0.3440 0.2159 0.082 Uiso 1 1 calc R . . .
C63 C 1.5024(4) 0.3227(2) 0.1527(2) 0.0708(9) Uani 1 1 d . . . .
H63 H 1.4604 0.3622 0.1251 0.085 Uiso 1 1 calc R . . .
C64 C 1.2732(3) 0.0919(2) 0.16784(19) 0.0647(8) Uani 1 1 d . . . .
H64 H 1.2156 0.1145 0.1414 0.078 Uiso 1 1 calc R . . .
C65 C 1.2174(3) 0.2153(2) 0.2525(3) 0.0780(11) Uani 1 1 d . . . .
H65A H 1.2047 0.2482 0.2070 0.094 Uiso 1 1 calc R . . .
H65B H 1.1429 0.2066 0.2819 0.094 Uiso 1 1 calc R . . .
C69 C 1.6773(3) 0.2388(3) 0.1671(2) 0.0755(10) Uani 1 1 d . . . .
H69 H 1.7567 0.2198 0.1503 0.091 Uiso 1 1 calc R . . .
C72 C 1.1748(5) 0.3792(2) 0.4862(2) 0.0883(13) Uani 1 1 d . . . .
H72 H 1.1034 0.4114 0.4828 0.106 Uiso 1 1 calc R . . .
C73 C 1.6190(4) 0.2961(3) 0.1254(2) 0.0794(10) Uani 1 1 d . . . .
H73 H 1.6573 0.3171 0.0791 0.095 Uiso 1 1 calc R . . .
C75 C 1.0255(4) 0.0921(4) 0.4592(3) 0.0989(15) Uani 1 1 d . . . .
H75 H 0.9802 0.0717 0.4319 0.119 Uiso 1 1 calc R . . .
C83 C 1.2230(7) 0.3903(3) 0.5446(3) 0.1086(19) Uani 1 1 d . . . .
H83 H 1.1848 0.4297 0.5828 0.130 Uiso 1 1 calc R . . .
C85 C 1.3275(7) 0.3442(3) 0.5484(3) 0.1039(18) Uani 1 1 d . . . .
H85 H 1.3616 0.3513 0.5892 0.125 Uiso 1 1 calc R . . .
C88 C 0.9751(4) 0.1356(4) 0.5254(3) 0.1027(16) Uani 1 1 d . . . .
H88 H 0.8953 0.1451 0.5437 0.123 Uiso 1 1 calc R . . .
C91 C 1.0397(4) 0.1653(3) 0.5650(3) 0.0882(13) Uani 1 1 d . . . .
H91 H 1.0043 0.1953 0.6106 0.106 Uiso 1 1 calc R . . .

loop_
_atom_site_aniso_label
_atom_site_aniso_U_11
_atom_site_aniso_U_22
_atom_site_aniso_U_33
_atom_site_aniso_U_23
_atom_site_aniso_U_13
_atom_site_aniso_U_12
F7 0.0584(11) 0.0796(14) 0.1206(19) 0.0401(13) -0.0115(11) -0.0289(10)
F8 0.0488(11) 0.1041(17) 0.131(2) -0.0362(16) 0.0209(12) -0.0268(11)
F9 0.180(5) 0.150(5) 0.310(10) 0.087(5) 0.051(6) -0.077(4)
F10 0.0799(14) 0.158(2) 0.0809(14) 0.0219(15) -0.0366(12) -0.0675(16)
F15 0.0637(12) 0.0809(14) 0.1274(19) -0.0346(14) -0.0249(12) -0.0206(11)
F29 0.0637(12) 0.0646(13) 0.164(3) -0.0421(15) 0.0098(14) -0.0104(10)
F42 0.218(4) 0.0660(15) 0.110(2) 0.0299(14) -0.064(2) -0.0583(19)
F66 0.193(4) 0.085(2) 0.134(3) 0.0120(19) -0.043(3) 0.030(2)
F70 0.209(4) 0.0828(19) 0.164(3) -0.049(2) -0.066(3) 0.024(2)
F76 0.325(9) 0.425(11) 0.343(9) 0.289(9) -0.289(8) -0.262(9)
F77 0.076(2) 0.094(2) 0.418(9) -0.050(4) 0.005(3) 0.0181(17)
F79 0.228(5) 0.182(4) 0.242(5) -0.018(4) -0.171(5) -0.062(4)
F87 0.138(4) 0.448(11) 0.235(6) -0.155(7) -0.134(4) 0.114(6)
C9 0.0416(13) 0.0474(14) 0.0464(14) 0.0042(11) -0.0149(11) -0.0082(11)
C12 0.0402(13) 0.0518(15) 0.0486(14) 0.0067(12) -0.0139(11) -0.0135(11)
C13 0.0393(13) 0.0434(14) 0.0477(14) 0.0055(11) -0.0051(11) -0.0072(11)
C14 0.0403(13) 0.0435(13) 0.0460(14) 0.0027(11) -0.0094(10) -0.0108(11)
C17 0.0428(13) 0.0504(15) 0.0465(14) 0.0038(11) -0.0140(11) -0.0118(11)
C18 0.0440(14) 0.0587(17) 0.0585(17) 0.0065(14) -0.0103(12) -0.0150(13)
C19 0.0389(13) 0.0468(14) 0.0448(13) 0.0063(11) -0.0104(10) -0.0100(11)
C20 0.0430(14) 0.0647(18) 0.0519(16) 0.0089(13) -0.0102(12) -0.0086(13)
C21 0.0400(13) 0.0538(15) 0.0441(13) 0.0046(11) -0.0128(11) -0.0066(11)
C22 0.0382(13) 0.0540(15) 0.0448(13) 0.0085(11) -0.0111(10) -0.0108(11)
C23 0.0465(15) 0.0639(18) 0.0449(14) 0.0012(13) -0.0079(11) -0.0138(13)
C24 0.0415(13) 0.0494(15) 0.0516(15) 0.0102(12) -0.0076(11) -0.0104(11)
C25 0.0433(14) 0.0507(15) 0.0458(14) 0.0061(11) -0.0108(11) -0.0089(11)
C26 0.0428(14) 0.0467(14) 0.0529(15) 0.0067(12) -0.0113(11) -0.0117(11)
C27 0.0413(13) 0.0477(15) 0.0507(15) 0.0043(12) -0.0050(11) -0.0122(11)
C30 0.0543(16) 0.0555(16) 0.0436(14) 0.0074(12) -0.0152(12) -0.0177(13)
C32 0.0562(16) 0.0494(15) 0.0514(15) 0.0061(12) -0.0078(12) -0.0138(13)
C33 0.0523(16) 0.0695(19) 0.0429(14) 0.0083(13) -0.0075(12) -0.0217(14)
C34 0.0499(15) 0.0532(16) 0.0543(16) 0.0040(13) -0.0074(12) -0.0098(13)
C37 0.0473(15) 0.0548(17) 0.0629(17) -0.0002(14) -0.0124(13) -0.0109(13)
C43 0.071(2) 0.0513(17) 0.0551(17) 0.0133(14) -0.0066(14) -0.0128(15)
C44 0.0524(16) 0.0531(17) 0.072(2) -0.0024(15) -0.0152(14) -0.0126(13)
C50 0.0664(19) 0.0536(18) 0.0630(19) -0.0019(15) -0.0019(15) -0.0124(15)
C51 0.0635(19) 0.074(2) 0.066(2) -0.0066(16) -0.0172(15) -0.0225(17)
C53 0.0626(18) 0.0663(19) 0.0509(16) 0.0165(14) -0.0162(14) -0.0095(15)
C57 0.071(2) 0.069(2) 0.062(2) 0.0237(17) -0.0207(17) -0.0210(18)
C58 0.079(2) 0.068(2) 0.064(2) -0.0125(16) -0.0115(17) -0.0248(18)
C60 0.064(2) 0.100(3) 0.067(2) 0.015(2) -0.0239(17) -0.031(2)
C62 0.0458(16) 0.093(3) 0.0481(16) 0.0149(16) -0.0056(13) -0.0147(16)
C82 0.125(4) 0.073(3) 0.071(2) 0.024(2) -0.014(2) -0.040(3)
C90 0.105(3) 0.060(2) 0.093(3) -0.018(2) -0.011(2) 0.000(2)
C92 0.088(3) 0.104(3) 0.101(3) -0.015(3) -0.048(3) -0.020(3)
B39 0.0384(14) 0.0451(16) 0.0491(16) 0.0067(13) -0.0088(12) -0.0098(12)
F2 0.061(6) 0.140(14) 0.138(11) 0.090(10) -0.020(7) -0.010(6)
F3 0.143(16) 0.118(11) 0.041(6) 0.015(6) -0.020(6) 0.030(9)
F4 0.31(3) 0.069(5) 0.148(16) 0.054(8) -0.13(2) -0.076(11)
F5 0.255(14) 0.036(2) 0.173(11) 0.006(4) 0.075(9) -0.009(5)
F6 0.321(15) 0.113(4) 0.066(3) 0.045(3) -0.039(4) -0.121(7)
F49 0.0487(9) 0.133(2) 0.1177(17) -0.0079(16) -0.0145(10) -0.0085(13)
F67 0.25(2) 0.228(19) 0.177(16) 0.120(14) -0.182(17) -0.151(17)
F71 0.095(6) 0.118(10) 0.186(13) -0.072(10) -0.028(7) -0.031(5)
F78 0.0487(9) 0.133(2) 0.1177(17) -0.0079(16) -0.0145(10) -0.0085(13)
F81 0.075(6) 0.197(15) 0.120(7) -0.017(7) -0.015(5) -0.077(8)
F84 0.0487(9) 0.133(2) 0.1177(17) -0.0079(16) -0.0145(10) -0.0085(13)
F5A 0.30(3) 0.097(13) 0.123(14) 0.058(10) -0.12(2) -0.123(17)
F2A 0.136(10) 0.147(10) 0.133(7) 0.078(6) -0.107(9) -0.072(8)
F3A 0.085(4) 0.189(13) 0.111(10) 0.104(9) -0.009(5) -0.023(6)
F4A 0.157(14) 0.071(7) 0.109(7) 0.030(5) -0.029(9) 0.002(6)
F6A 0.115(10) 0.107(11) 0.165(19) 0.109(12) -0.057(11) -0.037(8)
F49A 0.0487(9) 0.133(2) 0.1177(17) -0.0079(16) -0.0145(10) -0.0085(13)
F67A 0.204(14) 0.094(6) 0.142(8) 0.052(7) -0.126(10) -0.086(9)
F71A 0.128(7) 0.175(11) 0.062(4) 0.001(6) -0.031(5) -0.086(7)
F78A 0.0487(9) 0.133(2) 0.1177(17) -0.0079(16) -0.0145(10) -0.0085(13)
F81A 0.047(3) 0.160(9) 0.182(14) -0.029(8) -0.023(5) -0.022(4)
F84A 0.0487(9) 0.133(2) 0.1177(17) -0.0079(16) -0.0145(10) -0.0085(13)
Fe1 0.0570(3) 0.0432(3) 0.0459(3) 0.00906(18) -0.0191(2) -0.00200(19)
F1 0.0459(8) 0.0638(10) 0.0563(9) 0.0150(8) -0.0098(7) -0.0067(7)
O2 0.0540(11) 0.0539(11) 0.0497(10) 0.0192(9) -0.0158(9) -0.0072(9)
N3 0.0501(12) 0.0472(12) 0.0416(11) 0.0059(9) -0.0133(9) -0.0017(10)
N4 0.0503(13) 0.0509(13) 0.0475(12) 0.0073(10) -0.0125(10) -0.0067(10)
N5 0.0640(15) 0.0464(13) 0.0550(14) 0.0116(11) -0.0216(11) -0.0087(11)
N6 0.0606(15) 0.0488(14) 0.0601(15) 0.0047(11) -0.0189(12) 0.0061(11)
N28 0.088(2) 0.0509(14) 0.0538(15) 0.0052(11) -0.0193(13) -0.0134(14)
C2 0.0511(14) 0.0416(13) 0.0369(12) 0.0022(10) -0.0126(11) -0.0029(11)
C3 0.0493(14) 0.0418(13) 0.0357(12) -0.0002(10) -0.0112(10) -0.0011(11)
C4 0.0449(13) 0.0447(14) 0.0395(13) 0.0019(11) -0.0092(10) -0.0021(11)
C31 0.0472(15) 0.0640(18) 0.0498(15) 0.0078(13) -0.0120(12) -0.0123(13)
C35 0.0527(16) 0.0512(16) 0.0464(14) 0.0110(12) -0.0142(12) 0.0004(12)
C38 0.0725(19) 0.0442(15) 0.0522(16) 0.0079(12) -0.0210(14) -0.0052(14)
C40 0.085(2) 0.0432(16) 0.0582(18) 0.0093(13) 0.0002(16) -0.0073(16)
C45 0.0643(19) 0.0529(18) 0.071(2) 0.0056(15) -0.0103(16) 0.0074(15)
C46 0.0623(18) 0.0482(16) 0.0572(17) 0.0039(13) -0.0114(14) -0.0088(13)
C48 0.0563(18) 0.096(3) 0.0603(19) -0.0002(18) -0.0136(15) -0.0149(18)
C52 0.071(2) 0.0579(19) 0.074(2) -0.0086(16) -0.0048(17) -0.0169(16)
C54 0.075(2) 0.080(2) 0.067(2) -0.0137(18) -0.0110(17) -0.0315(19)
C55 0.125(4) 0.069(2) 0.064(2) 0.0054(18) -0.032(2) -0.031(2)
C56 0.0608(19) 0.0624(19) 0.076(2) 0.0175(16) -0.0247(16) -0.0147(15)
C59 0.067(2) 0.071(2) 0.0559(18) 0.0025(15) -0.0106(15) -0.0008(16)
C61 0.080(2) 0.0541(18) 0.0589(18) 0.0162(14) -0.0162(16) 0.0087(16)
C63 0.089(3) 0.063(2) 0.0566(18) 0.0184(16) -0.0194(17) -0.0091(18)
C64 0.0564(17) 0.088(2) 0.0571(18) 0.0064(17) -0.0183(14) -0.0273(17)
C65 0.072(2) 0.077(2) 0.087(3) -0.005(2) -0.044(2) 0.0091(18)
C69 0.064(2) 0.075(2) 0.083(2) 0.0152(19) -0.0125(18) -0.0143(18)
C72 0.123(4) 0.055(2) 0.065(2) 0.0049(17) 0.011(2) -0.009(2)
C73 0.089(3) 0.081(3) 0.066(2) 0.0202(19) -0.0101(19) -0.026(2)
C75 0.061(2) 0.153(5) 0.088(3) 0.006(3) -0.025(2) -0.028(3)
C83 0.182(6) 0.068(3) 0.062(3) -0.006(2) 0.003(3) -0.027(3)
C85 0.185(6) 0.077(3) 0.059(2) 0.001(2) -0.026(3) -0.049(4)
C88 0.052(2) 0.150(5) 0.087(3) 0.010(3) -0.005(2) 0.005(2)
C91 0.070(2) 0.098(3) 0.071(2) -0.003(2) 0.007(2) 0.013(2)

loop_
_atom_type_symbol
_atom_type_description
_atom_type_scat_dispersion_real
_atom_type_scat_dispersion_imag
_atom_type_scat_source
C C 0.0181 0.0091 'International Tables Vol C Tables 4.2.6.8 and 6.1.1.4'
H H 0.0000 0.0000 'International Tables Vol C Tables 4.2.6.8 and 6.1.1.4'
B B 0.0090 0.0039 'International Tables Vol C Tables 4.2.6.8 and 6.1.1.4'
F F 0.0727 0.0534 'International Tables Vol C Tables 4.2.6.8 and 6.1.1.4'
Fe Fe -1.1336 3.1974 'International Tables Vol C Tables 4.2.6.8 and 6.1.1.4'
N N 0.0311 0.0180 'International Tables Vol C Tables 4.2.6.8 and 6.1.1.4'
O O 0.0492 0.0322 'International Tables Vol C Tables 4.2.6.8 and 6.1.1.4'

loop_
_geom_angle_atom_site_label_1
_geom_angle_atom_site_label_2
_geom_angle_atom_site_label_3
_geom_angle
_geom_angle_site_symmetry_1
_geom_angle_site_symmetry_3
C82 F9 F5A 54.1(7) . .
C12 C9 C44 118.7(2) . .
C21 C9 C12 121.0(3) . .
C21 C9 C44 120.3(3) . .
C9 C12 C19 122.2(2) . .
C24 C13 C32 115.6(3) . .
C24 C13 B39 121.8(2) . .
C32 C13 B39 122.3(3) . .
C17 C14 B39 121.7(2) . .
C25 C14 C17 115.6(2) . .
C25 C14 B39 122.2(2) . .
C30 C17 C14 122.3(3) . .
F7 C18 F8 105.4(3) . .
F7 C18 C22 112.6(2) . .
F8 C18 C22 113.3(3) . .
F10 C18 F7 106.6(3) . .
F10 C18 F8 105.8(3) . .
F10 C18 C22 112.6(3) . .
C12 C19 C26 115.8(2) . .
C12 C19 B39 122.1(2) . .
C26 C19 B39 121.9(2) . .
C24 C20 C60 120.1(3) . .
C53 C20 C24 120.5(3) . .
C53 C20 C60 119.3(3) . .
C22 C21 C9 117.7(3) . .
C21 C22 C18 119.9(3) . .
C21 C22 C26 121.3(2) . .
C26 C22 C18 118.8(3) . .
C25 C23 C33 120.2(3) . .
C25 C23 C62 120.1(3) . .
C33 C23 C62 119.7(3) . .
C20 C24 C13 122.8(3) . .
C23 C25 C14 122.8(3) . .
C22 C26 C19 122.1(3) . .
C34 C27 C37 115.7(3) . .
C34 C27 B39 122.5(3) . .
C37 C27 B39 121.1(3) . .
C17 C30 C33 120.9(3) . .
C17 C30 C57 119.3(3) . .
C33 C30 C57 119.9(3) . .
C43 C32 C13 121.6(3) . .
C23 C33 C30 118.3(3) . .
C50 C34 C27 122.4(3) . .
C51 C37 C27 122.3(3) . .
C32 C43 C82 119.5(3) . .
C53 C43 C32 121.6(3) . .
C53 C43 C82 118.9(3) . .
F15 C44 C9 113.4(3) . .
F29 C44 F15 105.9(3) . .
F29 C44 C9 113.9(3) . .
F42 C44 F15 104.0(3) . .
F42 C44 F29 106.4(3) . .
F42 C44 C9 112.4(3) . .
C34 C50 C90 118.6(4) . .
C58 C50 C34 120.9(3) . .
C58 C50 C90 120.5(4) . .
C37 C51 C58 120.7(3) . .
C37 C51 C92 119.6(4) . .
C58 C51 C92 119.6(3) . .
C43 C53 C20 117.8(3) . .
F2 C57 C30 117.9(8) . .
F2 C57 F3 103(2) . .
F2 C57 F4 104(3) . .
F3 C57 C30 109.9(9) . .
F4 C57 C30 112.6(6) . .
F4 C57 F3 109(3) . .
F2A C57 C30 110.4(8) . .
F2A C57 F4A 97.6(17) . .
F3A C57 C30 116.3(7) . .
F3A C57 F2A 107.3(13) . .
F3A C57 F4A 114(2) . .
F4A C57 C30 109.6(8) . .
C50 C58 C51 117.9(3) . .
F67 C60 C20 113.2(9) . .
F67 C60 F71 113.2(15) . .
F67 C60 F81 108.6(10) . .
F71 C60 C20 110.6(7) . .
F71 C60 F81 101.4(9) . .
F81 C60 C20 109.2(6) . .
F67A C60 C20 116.6(5) . .
F67A C60 F71A 101.1(9) . .
F71A C60 C20 113.5(6) . .
F81A C60 C20 113.9(7) . .
F81A C60 F67A 106.4(8) . .
F81A C60 F71A 104.0(9) . .
F49 C62 C23 113.3(3) . .
F49 C62 F84 101.8(4) . .
F78 C62 C23 115.8(3) . .
F78 C62 F49 109.3(4) . .
F78 C62 F84 105.0(4) . .
F84 C62 C23 110.4(4) . .
F49A C62 C23 116.9(4) . .
F49A C62 F78A 114.8(4) . .
F49A C62 F84A 101.8(4) . .
F78A C62 C23 113.1(3) . .
F78A C62 F84A 99.0(4) . .
F84A C62 C23 108.7(3) . .
F9 C82 C43 111.0(5) . .
F9 C82 F6A 136.0(6) . .
F5 C82 F9 107.3(8) . .
F5 C82 C43 116.7(5) . .
F5 C82 F6 114.2(8) . .
F6 C82 F9 89.2(6) . .
F6 C82 C43 114.8(4) . .
F5A C82 F9 64.3(16) . .
F5A C82 C43 116.7(8) . .
F5A C82 F6A 108.2(15) . .
F6A C82 C43 110.5(6) . .
F66 C90 F70 101.5(4) . .
F66 C90 C50 112.4(4) . .
F70 C90 C50 113.3(4) . .
F77 C90 F66 107.0(6) . .
F77 C90 F70 107.5(5) . .
F77 C90 C50 114.1(4) . .
F76 C92 F79 103.8(6) . .
F76 C92 F87 107.1(7) . .
F76 C92 C51 114.4(4) . .
F79 C92 C51 115.5(5) . .
F87 C92 F79 100.9(6) . .
F87 C92 C51 113.7(5) . .
C13 B39 C27 113.8(2) . .
C14 B39 C13 112.3(2) . .
C14 B39 C19 112.7(2) . .
C14 B39 C27 102.2(2) . .
C19 B39 C13 103.9(2) . .
C19 B39 C27 112.4(2) . .
C82 F5A F9 61.5(12) . .
O2 Fe1 N3 77.65(8) . .
O2 Fe1 N4 105.20(9) . .
O2 Fe1 N5 91.20(9) . .
O2 Fe1 N6 169.44(10) . .
O2 Fe1 N28 106.12(10) . .
N3 Fe1 N6 112.89(10) . .
N4 Fe1 N3 91.08(9) . .
N4 Fe1 N5 87.92(10) . .
N4 Fe1 N6 76.03(9) . .
N4 Fe1 N28 147.58(11) . .
N5 Fe1 N3 168.14(9) . .
N5 Fe1 N6 78.33(10) . .
N28 Fe1 N3 87.58(10) . .
N28 Fe1 N5 99.57(10) . .
N28 Fe1 N6 74.74(10) . .
C2 O2 Fe1 117.42(18) . .
C3 N3 Fe1 114.19(19) . .
C3 N3 C35 123.3(2) . .
C35 N3 Fe1 122.14(17) . .
C31 N4 Fe1 119.7(2) . .
C31 N4 C46 118.4(3) . .
C46 N4 Fe1 121.9(2) . .
C38 N5 Fe1 115.7(2) . .
C56 N5 Fe1 125.0(2) . .
C56 N5 C38 118.3(3) . .
C45 N6 Fe1 105.94(19) . .
C61 N6 Fe1 105.5(2) . .
C61 N6 C45 109.9(3) . .
C61 N6 C65 112.5(3) . .
C65 N6 Fe1 110.4(2) . .
C65 N6 C45 112.2(3) . .
C40 N28 Fe1 117.2(2) . .
C40 N28 C55 119.2(3) . .
C55 N28 Fe1 123.1(3) . .
O2 C2 C3 117.9(2) . .
O2 C2 C4 124.1(3) . .
C4 C2 C3 117.9(2) . .
N3 C3 C2 112.8(2) . .
N3 C3 C4 128.7(3) . 2_856
C4 C3 C2 118.6(2) 2_856 .
F1 C4 C2 118.1(2) . .
F1 C4 C3 118.5(2) . 2_856
C2 C4 C3 123.4(3) . 2_856
N4 C31 C64 121.8(3) . .
N4 C31 C65 116.8(3) . .
C64 C31 C65 121.2(3) . .
C48 C35 N3 120.7(3) . .
C48 C35 C59 119.9(3) . .
C59 C35 N3 119.1(3) . .
N5 C38 C61 116.2(3) . .
N5 C38 C63 121.5(3) . .
C63 C38 C61 122.2(3) . .
N28 C40 C45 116.5(3) . .
N28 C40 C72 121.6(4) . .
C72 C40 C45 121.7(4) . .
N6 C45 C40 111.3(3) . .
N4 C46 C52 123.1(3) . .
C35 C48 C75 119.4(4) . .
C46 C52 C54 118.1(3) . .
C52 C54 C64 119.5(3) . .
N28 C55 C85 120.7(5) . .
N5 C56 C69 123.3(3) . .
C35 C59 C91 119.3(4) . .
N6 C61 C38 114.5(3) . .
C38 C63 C73 119.6(3) . .
C31 C64 C54 119.0(3) . .
N6 C65 C31 113.8(3) . .
C73 C69 C56 118.7(4) . .
C83 C72 C40 119.4(5) . .
C69 C73 C63 118.6(4) . .
C88 C75 C48 120.5(4) . .
C72 C83 C85 119.9(4) . .
C83 C85 C55 119.2(5) . .
C91 C88 C75 120.1(4) . .
C88 C91 C59 120.7(4) . .

loop_
_geom_bond_atom_site_label_1
_geom_bond_atom_site_label_2
_geom_bond_distance
_geom_bond_site_symmetry_2
F7 C18 1.317(4) .
F8 C18 1.330(4) .
F9 C82 1.318(8) .
F9 F5A 1.35(3) .
F10 C18 1.315(4) .
F15 C44 1.327(4) .
F29 C44 1.325(4) .
F42 C44 1.320(4) .
F66 C90 1.320(6) .
F70 C90 1.324(6) .
F76 C92 1.218(7) .
F77 C90 1.253(6) .
F79 C92 1.273(6) .
F87 C92 1.240(7) .
C9 C12 1.389(4) .
C9 C21 1.384(4) .
C9 C44 1.490(4) .
C12 C19 1.393(4) .
C13 C24 1.393(4) .
C13 C32 1.403(4) .
C13 B39 1.638(4) .
C14 C17 1.402(4) .
C14 C25 1.398(4) .
C14 B39 1.637(4) .
C17 C30 1.380(4) .
C18 C22 1.496(4) .
C19 C26 1.395(4) .
C19 B39 1.637(4) .
C20 C24 1.386(4) .
C20 C53 1.384(5) .
C20 C60 1.494(5) .
C21 C22 1.379(4) .
C22 C26 1.388(4) .
C23 C25 1.386(4) .
C23 C33 1.387(5) .
C23 C62 1.480(4) .
C27 C34 1.396(4) .
C27 C37 1.398(4) .
C27 B39 1.641(4) .
C30 C33 1.391(4) .
C30 C57 1.494(4) .
C32 C43 1.388(5) .
C34 C50 1.384(5) .
C37 C51 1.386(5) .
C43 C53 1.379(5) .
C43 C82 1.496(5) .
C50 C58 1.384(6) .
C50 C90 1.494(6) .
C51 C58 1.390(6) .
C51 C92 1.486(6) .
C57 F2 1.235(16) .
C57 F3 1.357(17) .
C57 F4 1.294(11) .
C57 F2A 1.331(12) .
C57 F3A 1.255(13) .
C57 F4A 1.344(16) .
C60 F67 1.253(13) .
C60 F71 1.277(15) .
C60 F81 1.324(11) .
C60 F67A 1.310(11) .
C60 F71A 1.320(10) .
C60 F81A 1.307(10) .
C62 F49 1.341(6) .
C62 F78 1.289(6) .
C62 F84 1.387(6) .
C62 F49A 1.269(6) .
C62 F78A 1.299(6) .
C62 F84A 1.442(7) .
C82 F5 1.201(8) .
C82 F6 1.293(6) .
C82 F5A 1.215(14) .
C82 F6A 1.367(11) .
Fe1 O2 2.002(2) .
Fe1 N3 2.170(2) .
Fe1 N4 2.144(3) .
Fe1 N5 2.165(3) .
Fe1 N6 2.288(3) .
Fe1 N28 2.160(3) .
F1 C4 1.352(3) .
O2 C2 1.292(3) .
N3 C3 1.303(4) .
N3 C35 1.423(4) .
N4 C31 1.339(4) .
N4 C46 1.339(4) .
N5 C38 1.337(4) .
N5 C56 1.332(4) .
N6 C45 1.481(4) .
N6 C61 1.476(5) .
N6 C65 1.479(5) .
N28 C40 1.332(5) .
N28 C55 1.340(5) .
C2 C3 1.508(4) .
C2 C4 1.362(4) .
C3 C4 1.415(4) 2_856
C4 C3 1.415(4) 2_856
C31 C64 1.373(5) .
C31 C65 1.498(5) .
C35 C48 1.373(5) .
C35 C59 1.385(5) .
C38 C61 1.504(5) .
C38 C63 1.381(5) .
C40 C45 1.502(6) .
C40 C72 1.386(5) .
C46 C52 1.370(5) .
C48 C75 1.396(5) .
C52 C54 1.373(6) .
C54 C64 1.381(6) .
C55 C85 1.395(7) .
C56 C69 1.376(5) .
C59 C91 1.392(6) .
C63 C73 1.384(6) .
C69 C73 1.366(6) .
C72 C83 1.344(8) .
C75 C88 1.363(8) .
C83 C85 1.364(9) .
C88 C91 1.355(7) .

loop_
_geom_torsion_atom_site_label_1
_geom_torsion_atom_site_label_2
_geom_torsion_atom_site_label_3
_geom_torsion_atom_site_label_4
_geom_torsion
_geom_torsion_site_symmetry_4
F7 C18 C22 C21 -137.0(3) .
F7 C18 C22 C26 44.5(4) .
F8 C18 C22 C21 -17.5(4) .
F8 C18 C22 C26 164.0(3) .
F10 C18 C22 C21 102.6(3) .
F10 C18 C22 C26 -75.9(4) .
C9 C12 C19 C26 -0.4(4) .
C9 C12 C19 B39 -174.7(2) .
C9 C21 C22 C18 -178.4(2) .
C9 C21 C22 C26 0.1(4) .
C12 C9 C21 C22 -0.3(4) .
C12 C9 C44 F15 -43.1(4) .
C12 C9 C44 F29 -164.3(3) .
C12 C9 C44 F42 74.6(4) .
C12 C19 C26 C22 0.2(4) .
C12 C19 B39 C13 86.7(3) .
C12 C19 B39 C14 -35.0(3) .
C12 C19 B39 C27 -149.9(3) .
C13 C32 C43 C53 0.7(5) .
C13 C32 C43 C82 -177.1(3) .
C14 C17 C30 C33 -0.1(4) .
C14 C17 C30 C57 -178.4(3) .
C17 C14 C25 C23 0.4(4) .
C17 C14 B39 C13 -154.7(2) .
C17 C14 B39 C19 -37.9(4) .
C17 C14 B39 C27 82.9(3) .
C17 C30 C33 C23 0.6(5) .
C17 C30 C57 F2 -15(2) .
C17 C30 C57 F3 -133.4(18) .
C17 C30 C57 F4 105(3) .
C17 C30 C57 F2A -41.6(13) .
C17 C30 C57 F3A -164.2(17) .
C17 C30 C57 F4A 64.9(18) .
C18 C22 C26 C19 178.5(3) .
C21 C9 C12 C19 0.5(4) .
C21 C9 C44 F15 139.2(3) .
C21 C9 C44 F29 18.0(4) .
C21 C9 C44 F42 -103.1(4) .
C21 C22 C26 C19 0.0(4) .
C24 C13 C32 C43 -1.6(4) .
C24 C13 B39 C14 39.2(3) .
C24 C13 B39 C19 -82.8(3) .
C24 C13 B39 C27 154.7(2) .
C24 C20 C53 C43 -1.6(5) .
C24 C20 C60 F67 -175(2) .
C24 C20 C60 F71 56.4(11) .
C24 C20 C60 F81 -54.3(14) .
C24 C20 C60 F67A 28.2(12) .
C24 C20 C60 F71A 145.0(9) .
C24 C20 C60 F81A -96.3(13) .
C25 C14 C17 C30 -0.4(4) .
C25 C14 B39 C13 33.9(4) .
C25 C14 B39 C19 150.7(3) .
C25 C14 B39 C27 -88.4(3) .
C25 C23 C33 C30 -0.5(5) .
C25 C23 C62 F49 124.0(4) .
C25 C23 C62 F78 -3.5(6) .
C25 C23 C62 F84 -122.5(4) .
C25 C23 C62 F49A 161.4(5) .
C25 C23 C62 F78A -61.9(5) .
C25 C23 C62 F84A 47.0(5) .
C26 C19 B39 C13 -87.2(3) .
C26 C19 B39 C14 151.0(3) .
C26 C19 B39 C27 36.2(3) .
C27 C34 C50 C58 0.7(5) .
C27 C34 C50 C90 -179.6(3) .
C27 C37 C51 C58 0.6(5) .
C27 C37 C51 C92 -178.5(4) .
C32 C13 C24 C20 0.9(4) .
C32 C13 B39 C14 -147.8(3) .
C32 C13 B39 C19 90.2(3) .
C32 C13 B39 C27 -32.3(4) .
C32 C43 C53 C20 0.9(5) .
C32 C43 C82 F9 -52.4(7) .
C32 C43 C82 F5 70.9(11) .
C32 C43 C82 F6 -151.6(7) .
C32 C43 C82 F5A 18.6(19) .
C32 C43 C82 F6A 142.7(13) .
C33 C23 C25 C14 0.0(5) .
C33 C23 C62 F49 -56.8(5) .
C33 C23 C62 F78 175.7(4) .
C33 C23 C62 F84 56.7(5) .
C33 C23 C62 F49A -19.4(6) .
C33 C23 C62 F78A 117.3(5) .
C33 C23 C62 F84A -133.8(4) .
C33 C30 C57 F2 166(2) .
C33 C30 C57 F3 48.3(18) .
C33 C30 C57 F4 -73(3) .
C33 C30 C57 F2A 140.1(13) .
C33 C30 C57 F3A 17.5(17) .
C33 C30 C57 F4A -113.4(17) .
C34 C27 C37 C51 0.6(4) .
C34 C27 B39 C13 -35.0(4) .
C34 C27 B39 C14 86.3(3) .
C34 C27 B39 C19 -152.7(3) .
C34 C50 C58 C51 0.5(5) .
C34 C50 C90 F66 64.3(6) .
C34 C50 C90 F70 178.7(4) .
C34 C50 C90 F77 -57.8(6) .
C37 C27 C34 C50 -1.2(4) .
C37 C27 B39 C13 154.3(3) .
C37 C27 B39 C14 -84.4(3) .
C37 C27 B39 C19 36.6(3) .
C37 C51 C58 C50 -1.1(5) .
C37 C51 C92 F76 77.5(8) .
C37 C51 C92 F79 -162.0(5) .
C37 C51 C92 F87 -46.0(8) .
C43 C82 F5A F9 -101.8(10) .
C44 C9 C12 C19 -177.3(3) .
C44 C9 C21 C22 177.4(3) .
C53 C20 C24 C13 0.7(5) .
C53 C20 C60 F67 3(2) .
C53 C20 C60 F71 -125.0(11) .
C53 C20 C60 F81 124.2(14) .
C53 C20 C60 F67A -153.2(12) .
C53 C20 C60 F71A -36.4(10) .
C53 C20 C60 F81A 82.3(13) .
C53 C43 C82 F9 129.7(7) .
C53 C43 C82 F5 -107.0(11) .
C53 C43 C82 F6 30.5(9) .
C53 C43 C82 F5A -159.3(19) .
C53 C43 C82 F6A -35.3(13) .
C57 C30 C33 C23 178.8(3) .
C58 C50 C90 F66 -116.0(5) .
C58 C50 C90 F70 -1.6(6) .
C58 C50 C90 F77 121.9(6) .
C58 C51 C92 F76 -101.6(8) .
C58 C51 C92 F79 18.9(7) .
C58 C51 C92 F87 134.9(7) .
C60 C20 C24 C13 179.2(3) .
C60 C20 C53 C43 179.9(3) .
C62 C23 C25 C14 179.2(3) .
C62 C23 C33 C30 -179.7(3) .
C82 C43 C53 C20 178.8(4) .
C90 C50 C58 C51 -179.2(4) .
C92 C51 C58 C50 178.0(4) .
B39 C13 C24 C20 174.3(3) .
B39 C13 C32 C43 -175.0(3) .
B39 C14 C17 C30 -172.3(3) .
B39 C14 C25 C23 172.3(3) .
B39 C19 C26 C22 174.5(2) .
B39 C27 C34 C50 -172.4(3) .
B39 C27 C37 C51 171.9(3) .
F5 C82 F5A F9 155.8(15) .
F6 C82 F5A F9 67.0(15) .
F5A F9 C82 C43 110.4(8) .
F5A F9 C82 F5 -18.1(10) .
F5A F9 C82 F6 -133.2(8) .
F5A F9 C82 F6A -90.0(17) .
F6A C82 F5A F9 133.0(9) .
Fe1 O2 C2 C3 1.6(3) .
Fe1 O2 C2 C4 -176.9(2) .
Fe1 N3 C3 C2 1.5(3) .
Fe1 N3 C3 C4 -178.5(2) 2_856
Fe1 N3 C35 C48 78.5(4) .
Fe1 N3 C35 C59 -95.7(3) .
Fe1 N4 C31 C64 178.2(2) .
Fe1 N4 C31 C65 -6.2(4) .
Fe1 N4 C46 C52 -177.5(3) .
Fe1 N5 C38 C61 16.3(4) .
Fe1 N5 C38 C63 -168.3(3) .
Fe1 N5 C56 C69 167.5(3) .
Fe1 N6 C45 C40 39.1(3) .
Fe1 N6 C61 C38 32.3(3) .
Fe1 N6 C65 C31 -19.8(4) .
Fe1 N28 C40 C45 -4.2(4) .
Fe1 N28 C40 C72 172.6(3) .
Fe1 N28 C55 C85 -170.5(3) .
O2 C2 C3 N3 -2.1(3) .
O2 C2 C3 C4 177.9(2) 2_856
O2 C2 C4 F1 1.6(4) .
O2 C2 C4 C3 -177.8(2) 2_856
N3 C35 C48 C75 -175.9(4) .
N3 C35 C59 C91 176.1(3) .
N4 C31 C64 C54 -0.4(5) .
N4 C31 C65 N6 18.0(5) .
N4 C46 C52 C54 -0.9(5) .
N5 C38 C61 N6 -34.6(4) .
N5 C38 C63 C73 -0.5(6) .
N5 C56 C69 C73 -0.1(6) .
N28 C40 C45 N6 -25.5(4) .
N28 C40 C72 C83 -1.7(6) .
N28 C55 C85 C83 -1.5(7) .
C3 N3 C35 C48 -108.8(4) .
C3 N3 C35 C59 77.0(4) .
C3 C2 C4 F1 -176.9(2) .
C3 C2 C4 C3 3.6(4) 2_856
C4 C2 C3 N3 176.5(2) .
C4 C2 C3 C4 -3.4(4) 2_856
C31 N4 C46 C52 0.5(5) .
C35 N3 C3 C2 -171.6(2) .
C35 N3 C3 C4 8.3(5) 2_856
C35 C48 C75 C88 0.8(8) .
C35 C59 C91 C88 -1.0(7) .
C38 N5 C56 C69 -0.6(5) .
C38 C63 C73 C69 -0.2(6) .
C40 N28 C55 C85 1.0(6) .
C40 C72 C83 C85 1.1(7) .
C45 N6 C61 C38 146.1(3) .
C45 N6 C65 C31 -137.8(3) .
C45 C40 C72 C83 174.9(4) .
C46 N4 C31 C64 0.1(4) .
C46 N4 C31 C65 175.8(3) .
C46 C52 C54 C64 0.6(5) .
C48 C35 C59 C91 1.8(5) .
C48 C75 C88 C91 0.1(9) .
C52 C54 C64 C31 0.0(5) .
C55 N28 C40 C45 -176.2(3) .
C55 N28 C40 C72 0.6(5) .
C56 N5 C38 C61 -174.6(3) .
C56 N5 C38 C63 0.8(5) .
C56 C69 C73 C63 0.4(6) .
C59 C35 C48 C75 -1.7(6) .
C61 N6 C45 C40 -74.4(3) .
C61 N6 C65 C31 97.7(4) .
C61 C38 C63 C73 174.6(4) .
C63 C38 C61 N6 150.0(3) .
C64 C31 C65 N6 -166.3(3) .
C65 N6 C45 C40 159.6(3) .
C65 N6 C61 C38 -88.1(4) .
C65 C31 C64 C54 -175.8(3) .
C72 C40 C45 N6 157.7(3) .
C72 C83 C85 C55 0.4(8) .
C75 C88 C91 C59 0.0(8) .

loop_
_smtbx_masks_void_nr
_smtbx_masks_void_average_x
_smtbx_masks_void_average_y
_smtbx_masks_void_average_z
_smtbx_masks_void_volume
_smtbx_masks_void_count_electrons
1 -0.500 0.500 0.500 818.2 63.5
